data_7128745
loop_
_publ_author_name
'Han, Tian-Jiao'
'Wang, Min-Can'
'Mei, Guang-Jian'

_publ_section_title
;
 2-Indolymethanols as 4-atom-synthons in oxa-Michael reaction cascade:
 access to tetracyclic indoles.
;
_journal_issue 71
_journal_name_full 'Chemical communications (Cambridge, England)'
_journal_page_first 8921
_journal_page_last 8924
_journal_paper_doi 10.1039/d1cc03653j
_journal_volume 57
_journal_year 2021
_chemical_formula_moiety 'C22 H19 N O3'
_chemical_formula_sum 'C22 H19 N O3'
_chemical_formula_weight 345.38
_space_group_crystal_system monoclinic
_space_group_IT_number 14
_space_group_name_Hall '-P 2ybc'
_space_group_name_H-M_alt 'P 1 21/c 1'
_atom_sites_solution_hydrogens mixed
_atom_sites_solution_primary direct
_audit_creation_date 2021-04-21
_audit_creation_method
;
Olex2 1.2
(compiled 2018.05.29 svn.r3508 for OlexSys, GUI svn.r5506)
;
_audit_update_record
;
2021-04-25 deposited with the CCDC.	2021-08-05 downloaded from the CCDC.
;
_cell_angle_alpha 90
_cell_angle_beta 94.7923(18)
_cell_angle_gamma 90
_cell_formula_units_Z 4
_cell_length_a 8.34646(16)
_cell_length_b 28.3786(5)
_cell_length_c 8.67019(14)
_cell_measurement_reflns_used 3721
_cell_measurement_temperature 293(2)
_cell_measurement_theta_max 67.1510
_cell_measurement_theta_min 5.3110
_cell_volume 2046.45(6)
_computing_cell_refinement 'CrysAlisPro 1.171.40.53 (Rigaku OD, 2019)'
_computing_data_collection 'CrysAlisPro 1.171.40.53 (Rigaku OD, 2019)'
_computing_data_reduction 'CrysAlisPro 1.171.40.53 (Rigaku OD, 2019)'
_computing_molecular_graphics 'Olex2 (Dolomanov et al., 2009)'
_computing_publication_material 'Olex2 (Dolomanov et al., 2009)'
_computing_structure_refinement 'ShelXL (Sheldrick, 2015)'
_computing_structure_solution 'ShelXS (Sheldrick, 2008)'
_diffrn_ambient_temperature 293(2)
_diffrn_detector 'CCD plate'
_diffrn_detector_area_resol_mean 16.2312
_diffrn_detector_type Eos
_diffrn_measured_fraction_theta_full 1.000
_diffrn_measured_fraction_theta_max 1.000
_diffrn_measurement_details
;
List of Runs (angles in degrees, time in seconds):

  # Type    Start    End  Width  t~exp~   \w     \q     \k     \f   Frames
#--------------------------------------------------------------------------
  1  \w   -102.00 -25.00   1.00    3.50    --  -33.50 -57.00 120.00   77
  2  \w    -50.00 -24.00   1.00    3.50    --  -33.50  57.00 -30.00   26
  3  \w   -104.00 -79.00   1.00    3.50    --  -33.50 -37.00 -30.00   25
  4  \w    -69.00 -15.00   1.00    3.50    --  -33.50 -57.00-150.00   54
  5  \w    -15.00  11.00   1.00    3.50    --  -33.50  57.00 -30.00   26
  6  \w    -64.00 -37.00   1.00    3.50    --  -33.50 -19.00-120.00   27
  7  \w     34.00  77.00   1.00    3.50    --   36.47 -99.00-180.00   43
  8  \w     58.00 110.00   1.00    3.50    --   36.47 178.00  60.00   52
  9  \w    -34.00  51.00   1.00    3.50    --   36.47 -37.00-150.00   85
 10  \w     66.00 106.00   1.00    3.50    --   36.47 178.00-120.00   40
 11  \w     47.00  73.00   1.00    3.50    --   36.47  19.00-120.00   26
 12  \w    -22.00  55.00   1.00    3.50    --   36.47 -57.00 150.00   77
 13  \w     -1.00  26.00   1.00    3.50    --   36.47  19.00-120.00   27
 14  \w     66.00 104.00   1.00    3.50    --   36.47  57.00-120.00   38
 15  \w      9.00  78.00   1.00    3.50    --   36.47-106.00  60.00   69
 16  \w     16.00  74.00   1.00    3.50    --   36.47 -19.00   0.00   58
 17  \w    -36.00   5.00   1.00    3.50    --   36.47 -19.00   0.00   41
 18  \w     39.00 117.00   1.00   10.00    --  108.00 -45.00  90.00   78
 19  \w     79.00 178.00   1.00   10.00    --  108.00  15.00-120.00   99
 20  \w     41.00 106.00   1.00   10.00    --  108.00-111.00 120.00   65
 21  \w     37.00 131.00   1.00   10.00    --  108.00 -30.00 -60.00   94
 22  \w     90.00 168.00   1.00   10.00    --  108.00  61.00 -60.00   78
 23  \w    153.00 178.00   1.00   10.00    --  108.00 111.00-120.00   25
 24  \w    153.00 178.00   1.00   10.00    --  108.00 111.00 -60.00   25
 25  \w     87.00 112.00   1.00   10.00    --  108.00-111.00   0.00   25
 26  \w    140.00 175.00   1.00   10.00    --  108.00  61.00  60.00   35
 27  \w    103.00 129.00   1.00   10.00    --  108.00  61.00  60.00   26
 28  \w     53.00 116.00   1.00   10.00    --  108.00 -45.00 150.00   63
 29  \w     39.00 136.00   1.00   10.00    --  108.00 -77.00 -60.00   97
 30  \w     45.00  80.00   1.00   10.00    --  108.00 -94.00 -60.00   35
 31  \w    121.00 157.00   1.00   10.00    --  108.00  30.00 -90.00   36
 32  \w     61.00 109.00   1.00   10.00    --  108.00 -94.00-150.00   48
 33  \w    101.00 147.00   1.00   10.00    --  108.00 111.00-120.00   46
 34  \w     42.00  93.00   1.00   10.00    --  108.00 -15.00-120.00   51
;
_diffrn_measurement_device 'four-circle diffractometer'
_diffrn_measurement_device_type 'Xcalibur, Eos, Gemini'
_diffrn_measurement_method '\w scans'
_diffrn_orient_matrix_type 'CrysAlisPro convention (1999,Acta A55,543-557)'
_diffrn_orient_matrix_UB_11 -0.0406308000
_diffrn_orient_matrix_UB_12 0.0181667000
_diffrn_orient_matrix_UB_13 0.1596301000
_diffrn_orient_matrix_UB_21 0.0345528000
_diffrn_orient_matrix_UB_22 -0.0492757000
_diffrn_orient_matrix_UB_23 0.0695743000
_diffrn_orient_matrix_UB_31 0.1773359000
_diffrn_orient_matrix_UB_32 0.0137509000
_diffrn_orient_matrix_UB_33 0.0384706000
_diffrn_radiation_monochromator graphite
_diffrn_radiation_probe x-ray
_diffrn_radiation_type CuK\a
_diffrn_radiation_wavelength 1.54184
_diffrn_reflns_av_R_equivalents 0.0328
_diffrn_reflns_av_unetI/netI 0.0272
_diffrn_reflns_Laue_measured_fraction_full 1.000
_diffrn_reflns_Laue_measured_fraction_max 1.000
_diffrn_reflns_limit_h_max 9
_diffrn_reflns_limit_h_min -7
_diffrn_reflns_limit_k_max 33
_diffrn_reflns_limit_k_min -33
_diffrn_reflns_limit_l_max 10
_diffrn_reflns_limit_l_min -9
_diffrn_reflns_number 14602
_diffrn_reflns_point_group_measured_fraction_full 1.000
_diffrn_reflns_point_group_measured_fraction_max 1.000
_diffrn_reflns_theta_full 67.024
_diffrn_reflns_theta_max 67.024
_diffrn_reflns_theta_min 5.318
_diffrn_source 'fine-focus sealed X-ray tube'
_diffrn_source_type 'Enhance (Cu) X-ray Source'
_exptl_absorpt_coefficient_mu 0.601
_exptl_absorpt_correction_T_max 1.00000
_exptl_absorpt_correction_T_min 0.88389
_exptl_absorpt_correction_type multi-scan
_exptl_absorpt_process_details
;
CrysAlisPro 1.171.40.53 (Rigaku Oxford Diffraction, 2019)
Empirical absorption correction using spherical harmonics,
 implemented in SCALE3 ABSPACK scaling algorithm.
;
_exptl_crystal_colour colourless
_exptl_crystal_colour_primary colourless
_exptl_crystal_density_diffrn 1.121
_exptl_crystal_description prism
_exptl_crystal_F_000 728
_exptl_crystal_size_max 0.16
_exptl_crystal_size_mid 0.08
_exptl_crystal_size_min 0.06
_refine_diff_density_max 0.146
_refine_diff_density_min -0.174
_refine_diff_density_rms 0.040
_refine_ls_extinction_method none
_refine_ls_goodness_of_fit_ref 1.034
_refine_ls_hydrogen_treatment mixed
_refine_ls_matrix_type full
_refine_ls_number_parameters 241
_refine_ls_number_reflns 3649
_refine_ls_number_restraints 0
_refine_ls_restrained_S_all 1.034
_refine_ls_R_factor_all 0.0625
_refine_ls_R_factor_gt 0.0493
_refine_ls_shift/su_max 0.001
_refine_ls_shift/su_mean 0.000
_refine_ls_structure_factor_coef Fsqd
_refine_ls_weighting_details 'w=1/[\s^2^(Fo^2^)+(0.0977P)^2^+0.0140P] where P=(Fo^2^+2Fc^2^)/3'
_refine_ls_weighting_scheme calc
_refine_ls_wR_factor_gt 0.1455
_refine_ls_wR_factor_ref 0.1591
_reflns_Friedel_coverage 0.000
_reflns_number_gt 2743
_reflns_number_total 3649
_reflns_threshold_expression 'I > 2\s(I)'
_cod_data_source_file d1cc03653j2.cif
_cod_data_source_block 202104102
_cod_depositor_comments 'Adding full bibliography for 7128745--7128746.cif.'
_cod_database_code 7128745
_shelx_shelxl_version_number 2014/7
_chemical_oxdiff_formula C30H3O5N2
_chemical_oxdiff_usercomment r
_shelx_space_group_comment
;
The symmetry employed for this shelxl refinement is uniquely defined
by the following loop, which should always be used as a source of
symmetry information in preference to the above space-group names.
They are only intended as comments.
;
_shelx_estimated_absorpt_t_max 0.965
_shelx_estimated_absorpt_t_min 0.910
_reflns_odcompleteness_completeness 99.95
_reflns_odcompleteness_iscentric 1
_reflns_odcompleteness_theta 66.97
_olex2_refinement_description
;
1. Fixed Uiso
 At 1.2 times of:
  All C(H) groups, All C(H,H) groups
 At 1.5 times of:
  All C(H,H,H) groups
2.a Ternary CH refined with riding coordinates:
 C8(H8)
2.b Secondary CH2 refined with riding coordinates:
 C14(H14A,H14B)
2.c Aromatic/amide H refined with riding coordinates:
 C1(H1A), C2(H2), C3(H3), C4(H4), C5(H5), C19(H19), C20(H20), C21(H21), C22(H22)
2.d Idealised Me refined as rotating group:
 C11(H11A,H11B,H11C), C13(H13A,H13B,H13C)
;
_olex2_submission_special_instructions 'No special instructions were received'
_oxdiff_exptl_absorpt_empirical_details
;
Empirical correction (ABSPACK) includes:
- Absorption correction using spherical harmonics
- Frame scaling
;
_oxdiff_exptl_absorpt_empirical_full_max 2.352
_oxdiff_exptl_absorpt_empirical_full_min 0.808

loop_
_space_group_symop_operation_xyz
'x, y, z'
'-x, y+1/2, -z+1/2'
'-x, -y, -z'
'x, -y-1/2, z-1/2'

loop_
_atom_site_label
_atom_site_type_symbol
_atom_site_fract_x
_atom_site_fract_y
_atom_site_fract_z
_atom_site_U_iso_or_equiv
_atom_site_adp_type
_atom_site_occupancy
_atom_site_site_symmetry_order
_atom_site_calc_flag
_atom_site_refinement_flags_posn
_atom_site_refinement_flags_adp
_atom_site_refinement_flags_occupancy
_atom_site_disorder_assembly
_atom_site_disorder_group
C1 C 0.5219(3) 0.58381(8) 0.7505(2) 0.0719(6) Uani 1 1 d . . . . .
H1A H 0.4703 0.6089 0.6982 0.086 Uiso 1 1 calc R . . . .
C2 C 0.5154(4) 0.53945(9) 0.6841(3) 0.0982(9) Uani 1 1 d . . . . .
H2 H 0.4600 0.5349 0.5877 0.118 Uiso 1 1 calc R . . . .
C3 C 0.5897(5) 0.50269(10) 0.7598(4) 0.1211(13) Uani 1 1 d . . . . .
H3 H 0.5839 0.4728 0.7159 0.145 Uiso 1 1 calc R . . . .
C4 C 0.6726(5) 0.50939(9) 0.8995(4) 0.1326(14) Uani 1 1 d . . . . .
H4 H 0.7244 0.4840 0.9499 0.159 Uiso 1 1 calc R . . . .
C5 C 0.6811(4) 0.55415(8) 0.9690(3) 0.0942(9) Uani 1 1 d . . . . .
H5 H 0.7380 0.5585 1.0648 0.113 Uiso 1 1 calc R . . . .
C6 C 0.6040(2) 0.59143(6) 0.8932(2) 0.0567(5) Uani 1 1 d . . . . .
C7 C 0.6062(2) 0.64112(6) 0.96086(19) 0.0487(4) Uani 1 1 d . . . . .
C8 C 0.4374(2) 0.65421(6) 1.0106(2) 0.0521(4) Uani 1 1 d . . . . .
H8 H 0.3513 0.6375 0.9492 0.063 Uiso 1 1 calc R . . . .
C9 C 0.4507(2) 0.63895(6) 1.1768(2) 0.0533(4) Uani 1 1 d . . . . .
C10 C 0.6082(2) 0.63534(6) 1.2232(2) 0.0539(4) Uani 1 1 d . . . . .
C11 C 0.6934(3) 0.62730(9) 1.3786(2) 0.0774(6) Uani 1 1 d . . . . .
H11A H 0.7757 0.6507 1.3980 0.116 Uiso 1 1 calc GR . . . .
H11B H 0.7414 0.5965 1.3819 0.116 Uiso 1 1 calc GR . . . .
H11C H 0.6181 0.6295 1.4562 0.116 Uiso 1 1 calc GR . . . .
C12 C 0.3179(3) 0.63522(8) 1.2742(3) 0.0691(5) Uani 1 1 d . . . . .
C13 C 0.1512(3) 0.64222(12) 1.1987(3) 0.1013(9) Uani 1 1 d . . . . .
H13A H 0.1248 0.6167 1.1283 0.152 Uiso 1 1 calc GR . . . .
H13B H 0.1464 0.6715 1.1429 0.152 Uiso 1 1 calc GR . . . .
H13C H 0.0760 0.6429 1.2765 0.152 Uiso 1 1 calc GR . . . .
C14 C 0.4185(3) 0.72702(7) 0.8664(3) 0.0677(5) Uani 1 1 d . . . . .
H14A H 0.4083 0.7609 0.8775 0.081 Uiso 1 1 calc R . . . .
H14B H 0.3317 0.7161 0.7937 0.081 Uiso 1 1 calc R . . . .
C15 C 0.5747(2) 0.71542(6) 0.8087(2) 0.0584(5) Uani 1 1 d . . . . .
C16 C 0.6654(2) 0.67701(6) 0.8538(2) 0.0512(4) Uani 1 1 d . . . . .
C17 C 0.8079(2) 0.67869(6) 0.7726(2) 0.0549(4) Uani 1 1 d . . . . .
C18 C 0.7958(3) 0.71950(7) 0.6809(2) 0.0626(5) Uani 1 1 d . . . . .
C19 C 0.9134(3) 0.73265(9) 0.5845(3) 0.0786(6) Uani 1 1 d . . . . .
H19 H 0.9040 0.7600 0.5255 0.094 Uiso 1 1 calc R . . . .
C20 C 1.0431(3) 0.70361(10) 0.5803(3) 0.0859(7) Uani 1 1 d . . . . .
H20 H 1.1238 0.7115 0.5172 0.103 Uiso 1 1 calc R . . . .
C21 C 1.0583(3) 0.66203(10) 0.6685(3) 0.0822(7) Uani 1 1 d . . . . .
H21 H 1.1476 0.6428 0.6616 0.099 Uiso 1 1 calc R . . . .
C22 C 0.9420(3) 0.64957(8) 0.7653(2) 0.0667(5) Uani 1 1 d . . . . .
H22 H 0.9527 0.6223 0.8246 0.080 Uiso 1 1 calc R . . . .
N1 N 0.6532(2) 0.74130(6) 0.7056(2) 0.0687(5) Uani 1 1 d . . . . .
H1 H 0.605(3) 0.7638(9) 0.646(3) 0.099(9) Uiso 1 1 d . . . . .
O1 O 0.70740(15) 0.64097(4) 1.10869(14) 0.0545(3) Uani 1 1 d . . . . .
O2 O 0.40946(16) 0.70443(4) 1.01345(15) 0.0600(4) Uani 1 1 d . . . . .
O3 O 0.3376(2) 0.62698(9) 1.4117(2) 0.1076(7) Uani 1 1 d . . . . .

loop_
_atom_site_aniso_label
_atom_site_aniso_U_11
_atom_site_aniso_U_22
_atom_site_aniso_U_33
_atom_site_aniso_U_23
_atom_site_aniso_U_13
_atom_site_aniso_U_12
C1 0.0938(16) 0.0681(12) 0.0548(11) -0.0105(9) 0.0123(11) -0.0012(11)
C2 0.143(3) 0.0811(16) 0.0716(16) -0.0264(13) 0.0177(16) -0.0125(16)
C3 0.207(4) 0.0635(15) 0.096(2) -0.0221(14) 0.034(2) 0.0002(19)
C4 0.228(4) 0.0585(14) 0.113(3) 0.0044(15) 0.019(3) 0.036(2)
C5 0.146(3) 0.0614(12) 0.0741(15) 0.0035(11) 0.0035(16) 0.0224(14)
C6 0.0701(12) 0.0525(9) 0.0493(10) 0.0019(7) 0.0165(8) 0.0002(8)
C7 0.0548(10) 0.0500(8) 0.0409(9) 0.0010(6) 0.0015(7) 0.0025(7)
C8 0.0557(10) 0.0520(9) 0.0477(9) -0.0049(7) -0.0004(7) -0.0006(7)
C9 0.0575(10) 0.0565(9) 0.0461(9) -0.0031(7) 0.0049(8) 0.0002(8)
C10 0.0614(11) 0.0566(9) 0.0434(9) 0.0000(7) 0.0038(8) -0.0014(8)
C11 0.0725(14) 0.1100(18) 0.0479(11) 0.0066(11) -0.0047(10) -0.0034(12)
C12 0.0676(13) 0.0830(13) 0.0581(12) -0.0030(10) 0.0134(10) 0.0034(10)
C13 0.0611(14) 0.157(3) 0.0870(19) 0.0023(18) 0.0139(13) 0.0028(15)
C14 0.0722(13) 0.0609(10) 0.0680(12) 0.0070(9) -0.0068(10) 0.0135(9)
C15 0.0725(12) 0.0525(9) 0.0489(10) 0.0033(7) -0.0026(9) 0.0008(8)
C16 0.0585(10) 0.0506(9) 0.0437(9) 0.0026(7) 0.0004(7) -0.0003(7)
C17 0.0630(11) 0.0624(10) 0.0387(8) -0.0007(7) 0.0008(7) -0.0083(8)
C18 0.0804(13) 0.0638(10) 0.0427(9) 0.0021(8) -0.0007(9) -0.0144(10)
C19 0.0949(17) 0.0860(14) 0.0548(12) 0.0108(10) 0.0055(11) -0.0247(13)
C20 0.0820(16) 0.118(2) 0.0590(13) 0.0034(12) 0.0138(11) -0.0310(15)
C21 0.0638(13) 0.1179(19) 0.0657(14) -0.0014(13) 0.0110(11) -0.0047(13)
C22 0.0642(12) 0.0831(13) 0.0527(11) 0.0026(9) 0.0053(9) -0.0001(10)
N1 0.0911(13) 0.0578(9) 0.0564(10) 0.0138(7) 0.0009(9) 0.0005(9)
O1 0.0538(7) 0.0660(7) 0.0432(7) 0.0041(5) 0.0013(5) 0.0017(5)
O2 0.0637(8) 0.0567(7) 0.0589(8) -0.0019(6) 0.0014(6) 0.0109(6)
O3 0.0846(12) 0.180(2) 0.0613(11) 0.0195(11) 0.0242(9) 0.0159(12)

loop_
_atom_type_symbol
_atom_type_description
_atom_type_scat_dispersion_real
_atom_type_scat_dispersion_imag
_atom_type_scat_source
C C 0.0181 0.0091 'International Tables Vol C Tables 4.2.6.8 and 6.1.1.4'
H H 0.0000 0.0000 'International Tables Vol C Tables 4.2.6.8 and 6.1.1.4'
N N 0.0311 0.0180 'International Tables Vol C Tables 4.2.6.8 and 6.1.1.4'
O O 0.0492 0.0322 'International Tables Vol C Tables 4.2.6.8 and 6.1.1.4'

loop_
_geom_angle_atom_site_label_1
_geom_angle_atom_site_label_2
_geom_angle_atom_site_label_3
_geom_angle
_geom_angle_site_symmetry_1
_geom_angle_site_symmetry_3
_geom_angle_publ_flag
C2 C1 H1A 119.5 . . ?
C6 C1 H1A 119.5 . . ?
C6 C1 C2 121.0(2) . . ?
C1 C2 H2 120.0 . . ?
C3 C2 C1 119.9(3) . . ?
C3 C2 H2 120.0 . . ?
C2 C3 H3 119.9 . . ?
C2 C3 C4 120.2(2) . . ?
C4 C3 H3 119.9 . . ?
C3 C4 H4 119.6 . . ?
C3 C4 C5 120.8(3) . . ?
C5 C4 H4 119.6 . . ?
C4 C5 H5 120.5 . . ?
C6 C5 C4 119.1(3) . . ?
C6 C5 H5 120.5 . . ?
C1 C6 C7 118.57(17) . . ?
C5 C6 C1 119.0(2) . . ?
C5 C6 C7 122.44(19) . . ?
C6 C7 C8 110.22(14) . . ?
C16 C7 C6 112.72(14) . . ?
C16 C7 C8 111.44(14) . . ?
O1 C7 C6 108.59(13) . . ?
O1 C7 C8 103.07(13) . . ?
O1 C7 C16 110.34(14) . . ?
C7 C8 H8 112.0 . . ?
C9 C8 C7 101.66(14) . . ?
C9 C8 H8 112.0 . . ?
O2 C8 C7 113.09(14) . . ?
O2 C8 H8 112.0 . . ?
O2 C8 C9 105.53(14) . . ?
C10 C9 C8 107.53(16) . . ?
C10 C9 C12 126.44(19) . . ?
C12 C9 C8 125.53(18) . . ?
C9 C10 C11 131.57(18) . . ?
C9 C10 O1 114.44(16) . . ?
O1 C10 C11 113.98(17) . . ?
C10 C11 H11A 109.5 . . ?
C10 C11 H11B 109.5 . . ?
C10 C11 H11C 109.5 . . ?
H11A C11 H11B 109.5 . . ?
H11A C11 H11C 109.5 . . ?
H11B C11 H11C 109.5 . . ?
C9 C12 C13 117.4(2) . . ?
O3 C12 C9 122.6(2) . . ?
O3 C12 C13 119.9(2) . . ?
C12 C13 H13A 109.5 . . ?
C12 C13 H13B 109.5 . . ?
C12 C13 H13C 109.5 . . ?
H13A C13 H13B 109.5 . . ?
H13A C13 H13C 109.5 . . ?
H13B C13 H13C 109.5 . . ?
H14A C14 H14B 108.4 . . ?
C15 C14 H14A 110.0 . . ?
C15 C14 H14B 110.0 . . ?
O2 C14 H14A 110.0 . . ?
O2 C14 H14B 110.0 . . ?
O2 C14 C15 108.38(15) . . ?
C16 C15 C14 124.53(17) . . ?
C16 C15 N1 109.39(18) . . ?
N1 C15 C14 126.06(18) . . ?
C15 C16 C7 121.30(17) . . ?
C15 C16 C17 107.21(16) . . ?
C17 C16 C7 131.37(16) . . ?
C18 C17 C16 106.37(17) . . ?
C22 C17 C16 134.72(18) . . ?
C22 C17 C18 118.89(19) . . ?
C19 C18 C17 122.7(2) . . ?
N1 C18 C17 107.82(17) . . ?
N1 C18 C19 129.5(2) . . ?
C18 C19 H19 121.5 . . ?
C20 C19 C18 117.1(2) . . ?
C20 C19 H19 121.5 . . ?
C19 C20 H20 119.0 . . ?
C19 C20 C21 121.9(2) . . ?
C21 C20 H20 119.0 . . ?
C20 C21 H21 119.7 . . ?
C22 C21 C20 120.6(2) . . ?
C22 C21 H21 119.7 . . ?
C17 C22 H22 120.6 . . ?
C21 C22 C17 118.8(2) . . ?
C21 C22 H22 120.6 . . ?
C15 N1 C18 109.20(16) . . ?
C15 N1 H1 122.8(18) . . ?
C18 N1 H1 125.9(18) . . ?
C10 O1 C7 107.23(13) . . ?
C14 O2 C8 113.90(14) . . ?

loop_
_geom_bond_atom_site_label_1
_geom_bond_atom_site_label_2
_geom_bond_distance
_geom_bond_site_symmetry_2
_geom_bond_publ_flag
C1 H1A 0.9300 . ?
C1 C2 1.383(3) . ?
C1 C6 1.380(3) . ?
C2 H2 0.9300 . ?
C2 C3 1.355(4) . ?
C3 H3 0.9300 . ?
C3 C4 1.357(5) . ?
C4 H4 0.9300 . ?
C4 C5 1.405(4) . ?
C5 H5 0.9300 . ?
C5 C6 1.376(3) . ?
C6 C7 1.527(2) . ?
C7 C8 1.553(2) . ?
C7 C16 1.490(2) . ?
C7 O1 1.475(2) . ?
C8 H8 0.9800 . ?
C8 C9 1.499(2) . ?
C8 O2 1.445(2) . ?
C9 C10 1.346(3) . ?
C9 C12 1.453(3) . ?
C10 C11 1.488(3) . ?
C10 O1 1.354(2) . ?
C11 H11A 0.9600 . ?
C11 H11B 0.9600 . ?
C11 H11C 0.9600 . ?
C12 C13 1.500(3) . ?
C12 O3 1.212(3) . ?
C13 H13A 0.9600 . ?
C13 H13B 0.9600 . ?
C13 H13C 0.9600 . ?
C14 H14A 0.9700 . ?
C14 H14B 0.9700 . ?
C14 C15 1.472(3) . ?
C14 O2 1.435(2) . ?
C15 C16 1.365(3) . ?
C15 N1 1.366(3) . ?
C16 C17 1.433(3) . ?
C17 C18 1.403(3) . ?
C17 C22 1.397(3) . ?
C18 C19 1.393(3) . ?
C18 N1 1.374(3) . ?
C19 H19 0.9300 . ?
C19 C20 1.363(4) . ?
C20 H20 0.9300 . ?
C20 C21 1.406(4) . ?
C21 H21 0.9300 . ?
C21 C22 1.382(3) . ?
C22 H22 0.9300 . ?
N1 H1 0.89(3) . ?

loop_
_geom_hbond_atom_site_label_D
_geom_hbond_atom_site_label_H
_geom_hbond_atom_site_label_A
_geom_hbond_distance_DH
_geom_hbond_distance_HA
_geom_hbond_distance_DA
_geom_hbond_angle_DHA
_geom_hbond_site_symmetry_A
N1 H1 O1 0.89(3) 2.86(3) 3.484(2) 128(2) 4_575
N1 H1 O2 0.89(3) 2.12(3) 2.953(2) 155(2) 4_575

loop_
_geom_torsion_atom_site_label_1
_geom_torsion_atom_site_label_2
_geom_torsion_atom_site_label_3
_geom_torsion_atom_site_label_4
_geom_torsion
_geom_torsion_site_symmetry_1
_geom_torsion_site_symmetry_2
_geom_torsion_site_symmetry_3
_geom_torsion_site_symmetry_4
_geom_torsion_publ_flag
C1 C2 C3 C4 -1.0(6) . . . . ?
C1 C6 C7 C8 70.7(2) . . . . ?
C1 C6 C7 C16 -54.5(2) . . . . ?
C1 C6 C7 O1 -177.06(16) . . . . ?
C2 C1 C6 C5 0.5(4) . . . . ?
C2 C1 C6 C7 -179.7(2) . . . . ?
C2 C3 C4 C5 0.9(6) . . . . ?
C3 C4 C5 C6 -0.1(5) . . . . ?
C4 C5 C6 C1 -0.6(4) . . . . ?
C4 C5 C6 C7 179.6(3) . . . . ?
C5 C6 C7 C8 -109.5(2) . . . . ?
C5 C6 C7 C16 125.3(2) . . . . ?
C5 C6 C7 O1 2.7(3) . . . . ?
C6 C1 C2 C3 0.3(4) . . . . ?
C6 C7 C8 C9 91.88(16) . . . . ?
C6 C7 C8 O2 -155.47(14) . . . . ?
C6 C7 C16 C15 123.77(18) . . . . ?
C6 C7 C16 C17 -51.7(3) . . . . ?
C6 C7 O1 C10 -95.68(16) . . . . ?
C7 C8 C9 C10 19.19(18) . . . . ?
C7 C8 C9 C12 -168.49(18) . . . . ?
C7 C8 O2 C14 60.41(19) . . . . ?
C7 C16 C17 C18 176.38(18) . . . . ?
C7 C16 C17 C22 -1.9(4) . . . . ?
C8 C7 C16 C15 -0.8(2) . . . . ?
C8 C7 C16 C17 -176.20(17) . . . . ?
C8 C7 O1 C10 21.22(16) . . . . ?
C8 C9 C10 C11 171.7(2) . . . . ?
C8 C9 C10 O1 -6.8(2) . . . . ?
C8 C9 C12 C13 6.9(3) . . . . ?
C8 C9 C12 O3 -172.9(2) . . . . ?
C9 C8 O2 C14 170.68(16) . . . . ?
C9 C10 O1 C7 -9.9(2) . . . . ?
C10 C9 C12 C13 177.7(2) . . . . ?
C10 C9 C12 O3 -2.0(4) . . . . ?
C11 C10 O1 C7 171.38(16) . . . . ?
C12 C9 C10 C11 -0.5(3) . . . . ?
C12 C9 C10 O1 -179.00(17) . . . . ?
C14 C15 C16 C7 4.0(3) . . . . ?
C14 C15 C16 C17 -179.56(18) . . . . ?
C14 C15 N1 C18 179.54(19) . . . . ?
C15 C14 O2 C8 -54.6(2) . . . . ?
C15 C16 C17 C18 0.5(2) . . . . ?
C15 C16 C17 C22 -177.8(2) . . . . ?
C16 C7 C8 C9 -142.20(15) . . . . ?
C16 C7 C8 O2 -29.5(2) . . . . ?
C16 C7 O1 C10 140.31(15) . . . . ?
C16 C15 N1 C18 0.7(2) . . . . ?
C16 C17 C18 C19 -179.66(18) . . . . ?
C16 C17 C18 N1 0.0(2) . . . . ?
C16 C17 C22 C21 178.3(2) . . . . ?
C17 C18 C19 C20 0.8(3) . . . . ?
C17 C18 N1 C15 -0.4(2) . . . . ?
C18 C17 C22 C21 0.2(3) . . . . ?
C18 C19 C20 C21 0.2(4) . . . . ?
C19 C18 N1 C15 179.2(2) . . . . ?
C19 C20 C21 C22 -1.0(4) . . . . ?
C20 C21 C22 C17 0.8(3) . . . . ?
C22 C17 C18 C19 -1.1(3) . . . . ?
C22 C17 C18 N1 178.59(17) . . . . ?
N1 C15 C16 C7 -177.16(16) . . . . ?
N1 C15 C16 C17 -0.7(2) . . . . ?
N1 C18 C19 C20 -178.7(2) . . . . ?
O1 C7 C8 C9 -23.87(16) . . . . ?
O1 C7 C8 O2 88.78(15) . . . . ?
O1 C7 C16 C15 -114.63(18) . . . . ?
O1 C7 C16 C17 69.9(2) . . . . ?
O2 C8 C9 C10 -99.04(16) . . . . ?
O2 C8 C9 C12 73.3(2) . . . . ?
O2 C14 C15 C16 22.8(3) . . . . ?
O2 C14 C15 N1 -155.85(18) . . . . ?

loop_
_smtbx_masks_void_nr
_smtbx_masks_void_average_x
_smtbx_masks_void_average_y
_smtbx_masks_void_average_z
_smtbx_masks_void_volume
_smtbx_masks_void_count_electrons
_smtbx_masks_void_content
1 0.000 0.000 -0.792 190.6 53.2 ?
2 0.000 0.500 0.271 190.6 53.2 ?
